data_4320111
loop_
_publ_author_name
'Larry R. Falvello'
'Julio Gomez'
'Isabel Pascual'
'Milagros Tom\'as'
'Esteban P. Urriolabeitia'
'Arthur J. Schultz'

_publ_contact_author_address
; Department of Inorganic Chemistry
  University of Zaragoza
  Plaza San Francisco s/n
  E-50009 Zaragoza
  Spain
;
_publ_contact_author_fax 34()976761187
_publ_contact_author_name 'Larry R. Falvello'
_publ_contact_author_phone 34()976761179
_publ_section_title
;
 Saccharinate as a Versatile Polyfunctional Ligand. Four Distinct
 Coordination Modes, Misdirected Valence, and a Dominant Aggregate
 Structure from a Single Reaction System
;
_journal_name_full 'Inorganic Chemistry'
_journal_page_first 4455
_journal_page_last 4463
_journal_paper_doi 10.1021/ic010300x
_journal_volume 40
_journal_year 2001
_chemical_formula_sum 'C14 H22 Cu N6 O7 S2'
_chemical_formula_weight 514.04
_chemical_name_systematic
; 
 ? 
;
_space_group_IT_number 2
_symmetry_cell_setting triclinic
_symmetry_space_group_name_Hall '-P 1'
_symmetry_space_group_name_H-M 'P -1'
_atom_sites_solution_hydrogens difmap
_audit_creation_method EDT
_cell_angle_alpha 97.55(2)
_cell_angle_beta 92.46(2)
_cell_angle_gamma 99.35(2)
_cell_formula_units_Z 2
_cell_length_a 6.998(1)
_cell_length_b 10.528(2)
_cell_length_c 13.881(2)
_cell_measurement_temperature 20(2)
_cell_volume 998.2(3)
_computing_data_collection SCD
_computing_data_reduction ANVRED,INTEGRATE
_computing_molecular_graphics 'SHELXTL Rel. 5.05/VMS (Siemens)'
_computing_publication_material EDT
_computing_structure_refinement 'GSAS (Larson and Von Dreele)'
_computing_structure_solution 'From known coordinates'
_diffrn_ambient_temperature 20(2)
_diffrn_measurement_device_type
; 
 Single Crystal Diffractometer
 Time-of-flight instrument using multiple wavelengths
;
_diffrn_measurement_method 'three-dimensional histograms'
_diffrn_radiation_probe neutron
_diffrn_radiation_source
;
 Intense Pulsed Neutron Source
 Argonne National Laboratory
;
_diffrn_radiation_type neutron
_diffrn_reflns_number 7258
_exptl_crystal_colour blue
_exptl_crystal_density_method 'not measured'
_exptl_crystal_description 'large block'
_refine_ls_extinction_coef 3.591E-06(1.465E-07)
_refine_ls_extinction_method 'Type I'
_refine_ls_hydrogen_treatment refall
_refine_ls_matrix_type full
_refine_ls_number_parameters 503
_refine_ls_number_reflns 7258
_refine_ls_R_factor_gt 0.098
_refine_ls_structure_factor_coef F
_refine_ls_weighting_scheme
;
    SigmaFoSq = SigmaFoSq + (0.002*FoSq)
    Wght = (2*Fo/SigmaFoSq)**2
    Weights are scaled by Min(Fo/Fc,Fc/Fo)**4
;
_refine_ls_wR_factor_gt 0.049
_reflns_threshold_expression >3sigma(F**2)
_cod_data_source_file ic010300x_6.cif
_cod_data_source_block cpd7Neutron
_cod_depositor_comments
;
The following automatic conversions were performed:

'_symmetry_cell_setting' value 'Triclinic' changed to 'triclinic'
according to the built-in table from CIF Core dictionary named
'cif_core.dic' version 2.4.1 from 2010-06-29.

Automatic conversion script
Id: cif_fix_values 1646 2011-03-28 12:23:43Z adriana 
;
_cod_original_cell_volume 998.1(2)
_cod_database_code 4320111

loop_
_symmetry_equiv_pos_as_xyz
'x, y, z'
'-x, -y, -z'

loop_
_atom_site_label
_atom_site_fract_x
_atom_site_fract_y
_atom_site_fract_z
_atom_site_U_iso_or_equiv
_atom_site_adp_type
_atom_site_occupancy
_atom_site_calc_flag
_atom_site_refinement_flags
_atom_site_disorder_assembly
_atom_site_disorder_group
CU1 0.25985(24) 0.49414(16) 0.21727(10) 0.0055 Uani 1.00 d . . .
N3 0.46005(22) 0.38722(15) 0.25637(11) 0.0086 Uani 1.00 d . . .
N4 0.44690(23) 0.55967(16) 0.11955(10) 0.0089 Uani 1.00 d . . .
N5 0.09890(22) 0.44337(16) 0.33051(10) 0.0093 Uani 1.00 d . . .
N6 0.08431(23) 0.62236(15) 0.18594(10) 0.0089 Uani 1.00 d . . .
S1 -0.1342(6) 0.2914(4) 0.09253(28) 0.0054(7) Uiso 1.00 d . . .
O2 -0.22224(33) 0.23530(24) 0.17399(15) 0.0096 Uani 1.00 d . . .
O3 -0.21311(32) 0.40424(22) 0.06895(15) 0.0084 Uani 1.00 d . . .
N1 0.09692(20) 0.32344(14) 0.10714(9) 0.0069 Uani 1.00 d . . .
C1 0.18383(27) 0.25293(19) 0.03688(12) 0.0056 Uani 1.00 d . . .
O1 0.35929(32) 0.26193(23) 0.03103(15) 0.0089 Uani 1.00 d . . .
C2 0.03721(27) 0.16233(18) -0.03307(12) 0.0058 Uani 1.00 d . . .
C3 0.07233(29) 0.07713(19) -0.11316(13) 0.0077 Uani 1.00 d . . .
C4 -0.08713(28) 0.00109(19) -0.16938(12) 0.0067 Uani 1.00 d . . .
C5 -0.27793(29) 0.01141(20) -0.14542(13) 0.0084 Uani 1.00 d . . .
C6 -0.31275(29) 0.09860(19) -0.06535(13) 0.0071 Uani 1.00 d . . .
C7 -0.15096(28) 0.17218(19) -0.01164(12) 0.0061 Uani 1.00 d . . .
S2 0.6204(6) 0.7516(5) 0.36727(28) 0.0061 Uani 1.00 d . . .
O5 0.42397(33) 0.72085(23) 0.32636(15) 0.0104 Uani 1.00 d . . .
O6 0.75863(33) 0.69723(23) 0.30587(15) 0.0100 Uani 1.00 d . . .
N2 0.63892(20) 0.70745(14) 0.47540(9) 0.0076 Uani 1.00 d . . .
C8 0.70464(28) 0.81157(19) 0.54451(12) 0.0057 Uani 1.00 d . . .
O4 0.73607(34) 0.80470(22) 0.63198(14) 0.0091 Uani 1.00 d . . .
C9 0.73600(27) 0.93801(18) 0.50456(12) 0.0058 Uani 1.00 d . . .
C10 0.79647(29) 1.06236(19) 0.55383(13) 0.0076 Uani 1.00 d . . .
C11 0.81603(30) 1.16725(20) 0.50034(13) 0.0088 Uani 1.00 d . . .
C12 0.77226(28) 1.14597(19) 0.39949(13) 0.0077 Uani 1.00 d . . .
C13 0.71030(29) 1.02083(19) 0.34951(13) 0.0081 Uani 1.00 d . . .
C14 0.69349(28) 0.91852(19) 0.40351(12) 0.0069 Uani 1.00 d . . .
O7 0.72255(40) 0.44794(27) 0.46034(16) 0.0125 Uani 1.00 d . . .
H31 0.5066(8) 0.3406(5) 0.19689(32) 0.0299 Uani 1.00 d . . .
H32 0.4064(7) 0.3194(5) 0.29840(31) 0.0266 Uani 1.00 d . . .
H33 0.5792(8) 0.4410(6) 0.29591(37) 0.0384 Uani 1.00 d . . .
H41 0.5107(8) 0.4868(5) 0.08952(34) 0.0318 Uani 1.00 d . . .
H42 0.3899(8) 0.5953(5) 0.06277(32) 0.0320 Uani 1.00 d . . .
H43 0.5545(8) 0.6312(6) 0.15275(36) 0.0390 Uani 1.00 d . . .
H51 -0.0464(8) 0.4445(6) 0.32190(36) 0.0367 Uani 1.00 d . . .
H52 0.1474(8) 0.4979(5) 0.39601(32) 0.0327 Uani 1.00 d . . .
H53 0.1083(8) 0.3504(5) 0.33919(33) 0.0302 Uani 1.00 d . . .
H61 0.1665(8) 0.7082(5) 0.17655(39) 0.0334 Uani 1.00 d . . .
H62 -0.0082(7) 0.6443(5) 0.23643(34) 0.0298 Uani 1.00 d . . .
H63 0.0083(8) 0.5890(5) 0.12282(35) 0.0371 Uani 1.00 d . . .
H3 0.2188(6) 0.0685(5) -0.12976(30) 0.0226 Uani 1.00 d . . .
H4 -0.0672(6) -0.0679(5) -0.23187(28) 0.0241 Uani 1.00 d . . .
H5 -0.4004(7) -0.0509(5) -0.19036(31) 0.0251 Uani 1.00 d . . .
H6 -0.4601(6) 0.1090(4) -0.04555(29) 0.0217 Uani 1.00 d . . .
H10 0.8237(7) 1.0742(4) 0.63122(26) 0.0224 Uani 1.00 d . . .
H11 0.8648(7) 1.2666(4) 0.53643(31) 0.0258 Uani 1.00 d . . .
H12 0.7834(7) 1.2274(5) 0.35870(31) 0.0256 Uani 1.00 d . . .
H13 0.6760(7) 1.0045(5) 0.27110(27) 0.0241 Uani 1.00 d . . .
H71 0.6913(7) 0.5352(5) 0.46693(32) 0.0258 Uani 1.00 d . . .
H72 0.6078(7) 0.3974(5) 0.48024(33) 0.0256 Uani 1.00 d . . .

loop_
_atom_site_aniso_label
_atom_site_aniso_U_11
_atom_site_aniso_U_22
_atom_site_aniso_U_33
_atom_site_aniso_U_12
_atom_site_aniso_U_13
_atom_site_aniso_U_23
CU1 0.0057(7) 0.0070(7) 0.0033(5) 0.0005(6) 0.0003(5) 0.0003(5)
N3 0.0077(7) 0.0094(7) 0.0098(6) 0.0032(6) 0.0023(5) 0.0039(5)
N4 0.0095(7) 0.0099(7) 0.0073(6) 0.0025(6) 0.0015(5) 0.0016(5)
N5 0.0080(7) 0.0109(7) 0.0091(6) 0.0017(6) 0.0028(5) 0.0027(5)
N6 0.0088(7) 0.0090(7) 0.0094(6) 0.0039(6) -0.0001(5) 0.0016(5)
O2 0.0055(10) 0.0160(12) 0.0082(9) 0.0032(9) 0.0040(7) 0.0054(8)
O3 0.0085(10) 0.0084(10) 0.0085(9) 0.0033(8) 0.0004(8) 0.0004(8)
N1 0.0062(6) 0.0079(6) 0.0059(5) 0.0023(5) -0.0003(5) -0.0012(5)
C1 0.0031(8) 0.0050(8) 0.0081(7) -0.0004(6) 0.0012(6) 0.0009(6)
O1 0.0048(10) 0.0115(11) 0.0094(9) 0.0032(8) -0.0001(7) -0.0021(8)
C2 0.0059(8) 0.0063(9) 0.0050(7) 0.0011(7) 0.0008(6) 0.0009(6)
C3 0.0067(9) 0.0078(9) 0.0077(8) 0.0017(7) 0.0005(7) -0.0019(7)
C4 0.0062(8) 0.0076(9) 0.0046(7) 0.0007(7) -0.0019(6) -0.0028(6)
C5 0.0084(9) 0.0098(9) 0.0056(7) 0.0026(7) -0.0020(7) -0.0027(7)
C6 0.0052(8) 0.0072(9) 0.0079(7) 0.0009(7) -0.0012(7) -0.0008(7)
C7 0.0053(8) 0.0078(9) 0.0047(7) 0.0014(7) 0.0009(6) -0.0002(6)
S2 0.0040(18) 0.0103(21) 0.0050(16) 0.0053(16) 0.0012(14) 0.0020(15)
O5 0.0073(10) 0.0141(12) 0.0079(9) 0.0015(9) -0.0002(8) -0.0022(8)
O6 0.0081(10) 0.0127(11) 0.0084(9) 0.0041(9) 0.0022(8) -0.0029(8)
N2 0.0096(6) 0.0053(6) 0.0069(5) 0.0000(5) -0.0001(5) -0.0005(5)
C8 0.0075(8) 0.0059(8) 0.0034(7) 0.0006(7) -0.0001(6) 0.0010(6)
O4 0.0130(11) 0.0084(10) 0.0055(8) 0.0013(9) -0.0016(8) 0.0016(7)
C9 0.0076(9) 0.0047(8) 0.0043(7) -0.0004(7) -0.0001(6) 0.0000(6)
C10 0.0089(9) 0.0091(9) 0.0045(7) 0.0015(7) -0.0002(6) 0.0009(7)
C11 0.0120(9) 0.0049(9) 0.0090(8) -0.0006(7) 0.0020(7) 0.0010(7)
C12 0.0070(9) 0.0070(9) 0.0092(8) 0.0004(7) 0.0001(7) 0.0033(7)
C13 0.0114(9) 0.0074(9) 0.0058(7) 0.0022(7) 0.0003(7) 0.0024(7)
C14 0.0077(9) 0.0060(9) 0.0065(7) -0.0004(7) 0.0017(6) 0.0017(6)
O7 0.0166(13) 0.0096(12) 0.0125(10) 0.0054(10) 0.0013(9) 0.0019(9)
H31 0.0360(29) 0.0357(30) 0.0184(20) 0.0094(24) 0.0080(20) 0.0037(20)
H32 0.0248(24) 0.0324(27) 0.0256(21) 0.0072(21) 0.0079(19) 0.0150(20)
H33 0.0304(29) 0.0419(33) 0.0367(28) 0.0000(26) -0.0181(23) 0.0040(24)
H41 0.0389(30) 0.0314(28) 0.0302(24) 0.0181(24) 0.0168(22) 0.0063(22)
H42 0.0387(30) 0.0407(31) 0.0207(21) 0.0146(25) 0.0068(20) 0.0134(21)
H43 0.0297(29) 0.0484(37) 0.0280(24) -0.0121(26) -0.0026(22) -0.0009(24)
H52 0.0434(32) 0.0350(30) 0.0177(21) 0.0078(25) 0.0040(21) -0.0015(20)
H53 0.0437(31) 0.0207(25) 0.0305(24) 0.0086(22) 0.0113(22) 0.0110(20)
H61 0.0273(28) 0.0238(27) 0.0518(31) 0.0053(23) 0.0101(23) 0.0129(24)
H62 0.0321(28) 0.0284(27) 0.0300(23) 0.0092(22) 0.0147(21) 0.0023(20)
H3 0.0136(21) 0.0291(25) 0.0241(20) 0.0074(19) 0.0036(17) 0.0003(18)
H4 0.0230(23) 0.0307(26) 0.0145(18) 0.0092(20) 0.0006(16) -0.0120(17)
H5 0.0241(24) 0.0228(24) 0.0246(21) 0.0028(20) -0.0017(19) -0.0054(18)
H6 0.0093(19) 0.0271(24) 0.0231(20) 0.0007(17) 0.0001(16) -0.0074(17)
H10 0.0310(25) 0.0263(24) 0.0090(16) 0.0076(20) -0.0052(16) 0.0017(16)
H11 0.0372(28) 0.0153(22) 0.0209(19) -0.0035(20) 0.0021(19) -0.0032(17)
H12 0.0252(24) 0.0244(24) 0.0308(22) 0.0040(20) 0.0029(19) 0.0193(20)
H13 0.0302(25) 0.0291(25) 0.0101(16) 0.0035(21) -0.0039(16) 0.0005(17)
H71 0.0324(27) 0.0172(23) 0.0265(21) 0.0038(20) -0.0038(20) 0.0005(18)
H72 0.0200(23) 0.0247(25) 0.0314(23) 0.0001(20) 0.0031(19) 0.0087(20)
H51 0.0225(26) 0.0523(36) 0.0378(27) 0.0094(25) 0.0069(22) 0.0202(25)
H63 0.0507(35) 0.0343(30) 0.0261(23) 0.0185(27) -0.0205(23) -0.0012(21)

loop_
_atom_type_symbol
_atom_type_description
_atom_type_scat_dispersion_real
_atom_type_scat_dispersion_imag
_atom_type_scat_source
C C 0.0033 0.0016 'International Tables Vol C Tables 4.2.6.8 and 6.1.1.4'
H H 0.0000 0.0000 'International Tables Vol C Tables 4.2.6.8 and 6.1.1.4'
N N 0.0061 0.0033 'International Tables Vol C Tables 4.2.6.8 and 6.1.1.4'
O O 0.0106 0.0060 'International Tables Vol C Tables 4.2.6.8 and 6.1.1.4'
S S 0.1246 0.1234 'International Tables Vol C Tables 4.2.6.8 and 6.1.1.4'
Cu Cu 0.3201 1.2651 'International Tables Vol C Tables 4.2.6.8 and 6.1.1.4'

loop_
_geom_angle_atom_site_label_1
_geom_angle_atom_site_label_2
_geom_angle_atom_site_label_3
_geom_angle
_geom_angle_site_symmetry_1
_geom_angle_site_symmetry_3
_geom_angle_publ_flag
N3 CU1 N4 87.16(9) . . ?
N3 CU1 N5 90.07(8) . . ?
N3 CU1 N6 172.49(11) . . ?
N3 CU1 N1 92.24(9) . . ?
N3 CU1 O5 96.82(9) . . ?
N4 CU1 N5 171.94(11) . . ?
N4 CU1 N6 90.04(9) . . ?
N4 CU1 N1 93.80(8) . . ?
N4 CU1 O5 82.38(9) . . ?
N5 CU1 N6 91.76(9) . . ?
N5 CU1 N1 93.87(9) . . ?
N5 CU1 O5 90.45(9) . . ?
N6 CU1 N1 94.90(8) . . ?
N6 CU1 O5 75.89(8) . . ?
N1 CU1 O5 169.96(9) . . ?
CU1 N3 H31 109.8(3) . . ?
CU1 N3 H32 112.8(3) . . ?
CU1 N3 H33 113.9(3) . . ?
H31 N3 H32 107.6(4) . . ?
H31 N3 H33 107.3(5) . . ?
H32 N3 H33 105.1(4) . . ?
CU1 N4 H41 109.6(3) . . ?
CU1 N4 H42 116.9(3) . . ?
CU1 N4 H43 111.1(3) . . ?
H41 N4 H42 105.2(4) . . ?
H41 N4 H43 107.2(5) . . ?
H42 N4 H43 106.3(5) . . ?
CU1 N5 H52 113.7(3) . . ?
CU1 N5 H53 109.0(3) . . ?
CU1 N5 H51 116.0(3) . . ?
H52 N5 H53 105.6(4) . . ?
H52 N5 H51 106.9(5) . . ?
H53 N5 H51 104.8(5) . . ?
CU1 N6 H61 109.8(3) . . ?
CU1 N6 H62 116.2(3) . . ?
CU1 N6 H63 109.7(3) . . ?
H61 N6 H62 106.0(4) . . ?
H61 N6 H63 106.2(5) . . ?
H62 N6 H63 108.5(5) . . ?
O2 S1 O3 113.6(3) . . ?
O2 S1 N1 112.4(3) . . ?
O2 S1 C7 110.8(3) . . ?
O3 S1 N1 110.9(3) . . ?
O3 S1 C7 110.6(3) . . ?
N1 S1 C7 97.5(2) . . ?
CU1 N1 S1 122.8(3) . . ?
CU1 N1 C1 124.32(12) . . ?
S1 N1 C1 112.09(19) . . ?
N1 C1 O1 124.60(19) . . ?
N1 C1 C2 111.85(15) . . ?
O1 C1 C2 123.55(19) . . ?
C1 C2 C3 127.73(17) . . ?
C1 C2 C7 112.26(16) . . ?
C3 C2 C7 120.00(18) . . ?
C2 C3 C4 118.38(18) . . ?
C2 C3 H3 120.3(3) . . ?
C4 C3 H3 121.3(3) . . ?
C3 C4 C5 120.67(17) . . ?
C3 C4 H4 121.1(3) . . ?
C5 C4 H4 118.2(3) . . ?
C4 C5 C6 120.77(18) . . ?
C4 C5 H5 119.0(3) . . ?
C6 C5 H5 120.3(3) . . ?
C5 C6 C7 116.76(18) . . ?
C5 C6 H6 122.1(3) . . ?
C7 C6 H6 121.1(3) . . ?
S1 C7 C2 106.2(2) . . ?
S1 C7 C6 130.4(2) . . ?
C2 C7 C6 123.41(17) . . ?
O5 S2 O6 113.8(3) . . ?
O5 S2 N2 111.4(3) . . ?
O5 S2 C14 112.1(3) . . ?
O6 S2 N2 109.7(3) . . ?
O6 S2 C14 111.6(3) . . ?
N2 S2 C14 97.0(2) . . ?
CU1 O5 S2 125.6(2) . . ?
S2 N2 C8 111.3(2) . . ?
N2 C8 O4 124.45(19) . . ?
N2 C8 C9 113.23(14) . . ?
O4 C8 C9 122.32(19) . . ?
C8 C9 C10 128.75(15) . . ?
C8 C9 C14 110.88(16) . . ?
C10 C9 C14 120.36(16) . . ?
C9 C10 C11 118.56(16) . . ?
C9 C10 H10 118.5(3) . . ?
C11 C10 H10 122.9(3) . . ?
C10 C11 C12 120.28(19) . . ?
C10 C11 H11 120.7(3) . . ?
C12 C11 H11 119.0(3) . . ?
C11 C12 C13 121.39(17) . . ?
C11 C12 H12 120.1(3) . . ?
C13 C12 H12 118.5(3) . . ?
C12 C13 C14 117.44(16) . . ?
C12 C13 H13 121.3(3) . . ?
C14 C13 H13 121.3(3) . . ?
S2 C14 C9 107.61(18) . . ?
S2 C14 C13 130.4(2) . . ?
C9 C14 C13 121.96(18) . . ?
H71 O7 H72 102.8(5) . . ?

loop_
_geom_bond_atom_site_label_1
_geom_bond_atom_site_label_2
_geom_bond_distance
_geom_bond_site_symmetry_2
_geom_bond_publ_flag
CU1 N3 2.033(2) . ?
CU1 N4 2.033(2) . ?
CU1 N5 2.050(2) . ?
CU1 N6 2.041(2) . ?
CU1 N1 2.309(2) . ?
CU1 O5 2.705(3) . ?
N3 CU1 2.033(2) . ?
N3 H31 0.999(5) . ?
N3 H32 1.016(5) . ?
N3 H33 1.021(6) . ?
N4 CU1 2.033(2) . ?
N4 H41 1.003(6) . ?
N4 H42 1.010(5) . ?
N4 H43 1.020(6) . ?
N5 CU1 2.050(2) . ?
N5 H52 1.022(6) . ?
N5 H53 1.014(6) . ?
N5 H51 1.021(6) . ?
N6 CU1 2.041(2) . ?
N6 H61 1.016(6) . ?
N6 H62 1.004(5) . ?
N6 H63 0.996(5) . ?
S1 O2 1.458(5) . ?
S1 O3 1.457(5) . ?
S1 N1 1.596(5) . ?
S1 C7 1.772(5) . ?
O2 S1 1.458(5) . ?
O3 S1 1.457(5) . ?
N1 CU1 2.309(2) . ?
N1 S1 1.596(5) . ?
N1 C1 1.371(2) . ?
C1 N1 1.371(2) . ?
C1 O1 1.223(3) . ?
C1 C2 1.503(3) . ?
O1 C1 1.223(3) . ?
C2 C1 1.503(3) . ?
C2 C3 1.391(3) . ?
C2 C7 1.380(3) . ?
C3 C2 1.391(3) . ?
C3 C4 1.402(3) . ?
C3 H3 1.076(5) . ?
C4 C3 1.402(3) . ?
C4 C5 1.408(3) . ?
C4 H4 1.085(5) . ?
C5 C4 1.408(3) . ?
C5 C6 1.402(3) . ?
C5 H5 1.103(6) . ?
C6 C5 1.402(3) . ?
C6 C7 1.389(3) . ?
C6 H6 1.097(5) . ?
C7 S1 1.772(5) . ?
C7 C2 1.380(3) . ?
C7 C6 1.389(3) . ?
S2 O5 1.434(5) . ?
S2 O6 1.454(5) . ?
S2 N2 1.635(4) . ?
S2 C14 1.748(5) . ?
O5 CU1 2.705(3) . ?
O5 S2 1.434(5) . ?
O6 S2 1.454(5) . ?
N2 S2 1.635(4) . ?
N2 C8 1.362(2) . ?
C8 N2 1.362(2) . ?
C8 O4 1.238(3) . ?
C8 C9 1.496(3) . ?
O4 C8 1.238(3) . ?
C9 C8 1.496(3) . ?
C9 C10 1.386(3) . ?
C9 C14 1.403(3) . ?
C10 C9 1.386(3) . ?
C10 C11 1.402(3) . ?
C10 H10 1.070(4) . ?
C11 C10 1.402(3) . ?
C11 C12 1.401(3) . ?
C11 H11 1.092(5) . ?
C12 C11 1.401(3) . ?
C12 C13 1.398(3) . ?
C12 H12 1.082(5) . ?
C13 C12 1.398(3) . ?
C13 C14 1.384(3) . ?
C13 H13 1.089(4) . ?
C14 S2 1.748(5) . ?
C14 C9 1.403(3) . ?
C14 C13 1.384(3) . ?
O7 H71 0.972(6) . ?
O7 H72 0.961(7) . ?
